data_7064418
loop_
_publ_author_name
'Wang, Jia'
'Zhang, Wenbin'
'Yang, Zhihua'
'Han, Shujuan'
'Pan, Shilie'

_publ_section_title
;
 A2Sb2SO4F6 (A = NH4+, Na+): Two Sulfate Fluoride Crystals Exhibiting
 Enhanced Birefringence Driven by Stereochemically Active Antimony (III)
;
_journal_name_full 'New Journal of Chemistry'
_journal_paper_doi 10.1039/D6NJ01379A
_journal_year 2026
_chemical_formula_moiety '2(H4 N), F6 O4 S Sb2'
_chemical_formula_sum 'F6 H8 N2 O4 S Sb2'
_chemical_formula_weight 489.64
_space_group_crystal_system monoclinic
_space_group_IT_number 14
_space_group_name_Hall '-P 2ybc'
_space_group_name_H-M_alt 'P 1 21/c 1'
_atom_sites_solution_hydrogens difmap
_atom_sites_solution_primary dual
_audit_block_doi 10.25505/fiz.icsd.cc2r40kh
_audit_creation_date 2026-03-23
_audit_creation_method
;
Olex2 1.3
(compiled 2020.11.12 svn.r5f609507 for OlexSys, GUI svn.r6408)
;
_audit_update_record
;
2026-03-30 deposited with the CCDC.	2026-05-25 downloaded from the CCDC.
;
_cell_angle_alpha 90
_cell_angle_beta 103.718(5)
_cell_angle_gamma 90
_cell_formula_units_Z 4
_cell_length_a 9.9968(14)
_cell_length_b 5.7135(7)
_cell_length_c 18.886(3)
_cell_measurement_reflns_used 9946
_cell_measurement_temperature 296.15
_cell_measurement_theta_max 27.47
_cell_measurement_theta_min 3.40
_cell_volume 1047.9(3)
_computing_cell_refinement 'SAINT V8.41 (?, 2016)'
_computing_data_reduction 'SAINT V8.41 (?, 2016)'
_computing_molecular_graphics 'Olex2 1.3 (Dolomanov et al., 2009)'
_computing_publication_material 'Olex2 1.3 (Dolomanov et al., 2009)'
_computing_structure_refinement 'SHELXL 2018/3 (Sheldrick, 2015)'
_computing_structure_solution 'SHELXT 2018/2 (Sheldrick, 2018)'
_diffrn_ambient_temperature 296.15
_diffrn_measured_fraction_theta_full 0.997
_diffrn_measured_fraction_theta_max 0.998
_diffrn_measurement_device_type 'Bruker APEX-II CCD'
_diffrn_measurement_method '\f and \w scans'
_diffrn_radiation_type MoK\a
_diffrn_radiation_wavelength 0.71073
_diffrn_reflns_av_R_equivalents 0.0584
_diffrn_reflns_av_unetI/netI 0.0227
_diffrn_reflns_Laue_measured_fraction_full 0.997
_diffrn_reflns_Laue_measured_fraction_max 0.998
_diffrn_reflns_limit_h_max 12
_diffrn_reflns_limit_h_min -12
_diffrn_reflns_limit_k_max 7
_diffrn_reflns_limit_k_min -7
_diffrn_reflns_limit_l_max 24
_diffrn_reflns_limit_l_min -24
_diffrn_reflns_number 35764
_diffrn_reflns_point_group_measured_fraction_full 0.997
_diffrn_reflns_point_group_measured_fraction_max 0.998
_diffrn_reflns_theta_full 25.242
_diffrn_reflns_theta_max 27.500
_diffrn_reflns_theta_min 2.097
_diffrn_source_current 1.4
_diffrn_source_power 0.07
_diffrn_source_voltage 50.0
_diffrn_standards_number 0
_exptl_absorpt_coefficient_mu 5.441
_exptl_absorpt_correction_T_max 0.7456
_exptl_absorpt_correction_T_min 0.6670
_exptl_absorpt_correction_type none
_exptl_absorpt_process_details
;
SADABS-2016/2 (Bruker,2016/2) was used for absorption correction.
wR2(int) was 0.0977 before and 0.0636 after correction.
The Ratio of minimum to maximum transmission is 0.8946.
The \l/2 correction factor is Not present.
;
_exptl_crystal_colour 'clear light colourless'
_exptl_crystal_colour_lustre clear
_exptl_crystal_colour_modifier light
_exptl_crystal_colour_primary colourless
_exptl_crystal_density_diffrn 3.103
_exptl_crystal_description block
_exptl_crystal_F_000 904
_exptl_crystal_size_max 0.13
_exptl_crystal_size_mid 0.12
_exptl_crystal_size_min 0.1
_refine_diff_density_max 0.505
_refine_diff_density_min -0.778
_refine_diff_density_rms 0.095
_refine_ls_extinction_coef 0.00117(16)
_refine_ls_extinction_expression Fc^*^=kFc[1+0.001xFc^2^\l^3^/sin(2\q)]^-1/4^
_refine_ls_extinction_method 'SHELXL-2018/3 (Sheldrick 2018)'
_refine_ls_goodness_of_fit_ref 1.039
_refine_ls_hydrogen_treatment constr
_refine_ls_matrix_type full
_refine_ls_number_parameters 95
_refine_ls_number_reflns 2403
_refine_ls_number_restraints 1
_refine_ls_restrained_S_all 1.041
_refine_ls_R_factor_all 0.0219
_refine_ls_R_factor_gt 0.0186
_refine_ls_shift/su_max 0.001
_refine_ls_shift/su_mean 0.000
_refine_ls_structure_factor_coef Fsqd
_refine_ls_weighting_details 'w=1/[\s^2^(Fo^2^)+(0.0172P)^2^+1.6148P] where P=(Fo^2^+2Fc^2^)/3'
_refine_ls_weighting_scheme calc
_refine_ls_wR_factor_gt 0.0453
_refine_ls_wR_factor_ref 0.0471
_reflns_Friedel_coverage 0.000
_reflns_number_gt 2164
_reflns_number_total 2403
_reflns_threshold_expression 'I > 2\s(I)'
_cod_data_source_file d6nj01379a2.cif
_cod_data_source_block s395_2_s
_cod_original_cell_volume 1048.0(2)
_cod_database_code 7064418
_shelx_shelxl_version_number 2018/3
_shelx_space_group_comment
;
The symmetry employed for this shelxl refinement is uniquely defined
by the following loop, which should always be used as a source of
symmetry information in preference to the above space-group names.
They are only intended as comments.
;
_shelx_estimated_absorpt_t_max 0.612
_shelx_estimated_absorpt_t_min 0.538
_olex2_refinement_description
;
1. Fixed Uiso
 At 1.2 times of:
  All N(H,H,H,H) groups
2. Restrained distances
 N1-H3
 0.88 with sigma of 0.02
3.a Riding coordinates:
 N1(H1,H2), N1(H3), N1(H4,N2,H5,H6,H7), N1(H8), N1(Sb1,Sb2,S1,O1,O2,O3,O4,F1,
 F2,F3,F4,F5,F6)
;
_olex2_submission_special_instructions 'No special instructions were received'

loop_
_space_group_symop_operation_xyz
'x, y, z'
'-x, y+1/2, -z+1/2'
'-x, -y, -z'
'x, -y-1/2, z-1/2'

loop_
_atom_site_label
_atom_site_type_symbol
_atom_site_fract_x
_atom_site_fract_y
_atom_site_fract_z
_atom_site_U_iso_or_equiv
_atom_site_adp_type
_atom_site_occupancy
_atom_site_site_symmetry_order
_atom_site_calc_flag
_atom_site_refinement_flags_posn
_atom_site_refinement_flags_adp
_atom_site_refinement_flags_occupancy
_atom_site_disorder_assembly
_atom_site_disorder_group
N1 N 0.35330(2) 0.26167(2) 0.76343(2) 0.0325(6) Uani 1 1 d D . . . .
H1 H 0.373126 0.118548 0.781477 0.039 Uiso 1 1 d R U . . .
H2 H 0.338376 0.257018 0.714007 0.039 Uiso 1 1 d R U . . .
H3 H 0.412986 0.333548 0.791757 0.039 Uiso 1 1 d DR U . . .
H4 H 0.277926 0.313798 0.775677 0.039 Uiso 1 1 d R U . . .
N2 N 0.15607(2) -0.24318(2) 0.56925(2) 0.0354(6) Uani 1 1 d R . . . .
H5 H 0.232446 -0.304142 0.597227 0.042 Uiso 1 1 d R U . . .
H6 H 0.106296 -0.356262 0.543107 0.042 Uiso 1 1 d R U . . .
H7 H 0.107176 -0.175022 0.597227 0.042 Uiso 1 1 d R U . . .
H8 H 0.178856 -0.134942 0.538767 0.042 Uiso 1 1 d R U . . .
Sb1 Sb 0.50283(2) 0.28182(2) 0.59174(2) 0.02714(7) Uani 1 1 d R . . . .
Sb2 Sb -0.05570(2) 0.24840(2) 0.66260(2) 0.02554(7) Uani 1 1 d R . . . .
S1 S 0.25543(2) 0.22881(2) 0.43634(2) 0.02452(15) Uani 1 1 d R . . . .
O1 O 0.28611(2) 0.35865(2) 0.50589(2) 0.0403(5) Uani 1 1 d R . . . .
O2 O 0.38086(2) 0.11259(2) 0.42833(2) 0.0592(7) Uani 1 1 d R . . . .
O3 O 0.21441(2) 0.39151(2) 0.37563(2) 0.0524(7) Uani 1 1 d R . . . .
O4 O 0.14489(2) 0.06322(2) 0.43613(2) 0.0608(8) Uani 1 1 d R . . . .
F1 F 0.41417(2) 0.51641(2) 0.64090(2) 0.0363(4) Uani 1 1 d R . . . .
F2 F 0.61978(2) 0.24233(2) 0.69143(2) 0.0425(5) Uani 1 1 d R . . . .
F3 F 0.39072(2) 0.05029(2) 0.62265(2) 0.0386(4) Uani 1 1 d R . . . .
F4 F 0.10113(2) 0.03624(2) 0.68497(2) 0.0425(5) Uani 1 1 d R . . . .
F5 F 0.07541(2) 0.48116(2) 0.71369(2) 0.0456(5) Uani 1 1 d R . . . .
F6 F 0.00379(2) 0.33929(2) 0.57730(2) 0.0420(5) Uani 1 1 d R . . . .

loop_
_atom_site_aniso_label
_atom_site_aniso_U_11
_atom_site_aniso_U_22
_atom_site_aniso_U_33
_atom_site_aniso_U_23
_atom_site_aniso_U_13
_atom_site_aniso_U_12
N1 0.0325(13) 0.0360(14) 0.0289(13) 0.0027(10) 0.0072(11) 0.0017(10)
N2 0.0352(14) 0.0329(14) 0.0387(15) -0.0059(11) 0.0101(12) -0.0039(10)
Sb1 0.02739(11) 0.02907(11) 0.02582(11) -0.00006(7) 0.00800(8) -0.00555(7)
Sb2 0.02525(11) 0.02680(11) 0.02497(11) 0.00078(7) 0.00673(8) -0.00070(7)
S1 0.0280(3) 0.0223(3) 0.0231(3) 0.0000(2) 0.0055(3) -0.0004(2)
O1 0.0359(12) 0.0483(13) 0.0348(12) -0.0134(10) 0.0048(10) 0.0016(10)
O2 0.0511(15) 0.0665(18) 0.0594(17) -0.0143(14) 0.0119(13) 0.0273(14)
O3 0.0763(19) 0.0476(15) 0.0365(14) 0.0172(11) 0.0197(13) 0.0197(13)
O4 0.0737(19) 0.0597(17) 0.0514(16) -0.0092(13) 0.0195(14) -0.0400(15)
F1 0.0464(10) 0.0304(9) 0.0319(9) -0.0052(7) 0.0093(8) 0.0020(8)
F2 0.0468(11) 0.0417(11) 0.0329(10) 0.0041(8) -0.0027(9) -0.0022(8)
F3 0.0403(10) 0.0288(9) 0.0512(11) -0.0011(8) 0.0201(9) -0.0095(8)
F4 0.0330(10) 0.0419(10) 0.0495(12) -0.0093(9) 0.0038(8) 0.0117(8)
F5 0.0427(11) 0.0427(11) 0.0472(12) -0.0181(9) 0.0024(9) -0.0064(9)
F6 0.0497(11) 0.0472(11) 0.0335(10) -0.0028(8) 0.0184(9) -0.0192(9)

loop_
_atom_type_symbol
_atom_type_description
_atom_type_scat_dispersion_real
_atom_type_scat_dispersion_imag
_atom_type_scat_source
F F 0.0171 0.0103 'International Tables Vol C Tables 4.2.6.8 and 6.1.1.4'
H H 0.0000 0.0000 'International Tables Vol C Tables 4.2.6.8 and 6.1.1.4'
N N 0.0061 0.0033 'International Tables Vol C Tables 4.2.6.8 and 6.1.1.4'
O O 0.0106 0.0060 'International Tables Vol C Tables 4.2.6.8 and 6.1.1.4'
S S 0.1246 0.1234 'International Tables Vol C Tables 4.2.6.8 and 6.1.1.4'
Sb Sb -0.5866 1.5461 'International Tables Vol C Tables 4.2.6.8 and 6.1.1.4'

loop_
_geom_angle_atom_site_label_1
_geom_angle_atom_site_label_2
_geom_angle_atom_site_label_3
_geom_angle
_geom_angle_site_symmetry_1
_geom_angle_site_symmetry_3
_geom_angle_publ_flag
H1 N1 H2 109.5 . . ?
H1 N1 H3 98.6 . . ?
H1 N1 H4 109.5 . . ?
H2 N1 H3 127.3 . . ?
H2 N1 H4 109.5 . . ?
H3 N1 H4 101.2 . . ?
H5 N2 H6 109.5 . . ?
H5 N2 H7 109.5 . . ?
H5 N2 H8 109.5 . . ?
H6 N2 H7 109.5 . . ?
H6 N2 H8 109.5 . . ?
H7 N2 H8 109.5 . . ?
O1 Sb1 O2 114.8 . 3_656 ?
F1 Sb1 O1 76.1 . . ?
F1 Sb1 O2 158.3 . 3_656 ?
F1 Sb1 F2 81.9 . . ?
F2 Sb1 O1 153.1 . . ?
F2 Sb1 O2 81.7 . 3_656 ?
F3 Sb1 O1 80.4 . . ?
F3 Sb1 O2 76.1 . 3_656 ?
F3 Sb1 F1 88.0 . . ?
F3 Sb1 F2 83.5 . . ?
O4 Sb2 O3 105.2 3_556 3_566 ?
F4 Sb2 O3 164.2 . 3_566 ?
F4 Sb2 O4 81.4 . 3_556 ?
F4 Sb2 F5 84.6 . . ?
F5 Sb2 O3 83.8 . 3_566 ?
F5 Sb2 O4 154.6 . 3_556 ?
F6 Sb2 O3 80.9 . 3_566 ?
F6 Sb2 O4 72.7 . 3_556 ?
F6 Sb2 F4 87.5 . . ?
F6 Sb2 F5 85.7 . . ?
O2 S1 O1 108.6 . . ?
O3 S1 O1 109.9 . . ?
O3 S1 O2 107.3 . . ?
O4 S1 O1 109.1 . . ?
O4 S1 O2 112.0 . . ?
O4 S1 O3 109.9 . . ?
S1 O1 Sb1 118.0 . . ?

loop_
_geom_bond_atom_site_label_1
_geom_bond_atom_site_label_2
_geom_bond_distance
_geom_bond_site_symmetry_2
_geom_bond_publ_flag
N1 H1 0.8900 . ?
N1 H2 0.9100 . ?
N1 H3 0.8121 . ?
N1 H4 0.8903 . ?
N2 H5 0.8901 . ?
N2 H6 0.8901 . ?
N2 H7 0.8901 . ?
N2 H8 0.9099 . ?
Sb1 O1 2.4185 . ?
Sb1 O2 2.6044 3_656 ?
Sb1 F1 1.9582 . ?
Sb1 F2 1.9796 . ?
Sb1 F3 1.9124 . ?
Sb2 O3 2.5938 3_566 ?
Sb2 O4 2.5793 3_556 ?
Sb2 F4 1.9472 . ?
Sb2 F5 1.9539 . ?
Sb2 F6 1.9165 . ?
S1 O1 1.4761 . ?
S1 O2 1.4581 . ?
S1 O3 1.4574 . ?
S1 O4 1.4540 . ?

loop_
_geom_torsion_atom_site_label_1
_geom_torsion_atom_site_label_2
_geom_torsion_atom_site_label_3
_geom_torsion_atom_site_label_4
_geom_torsion
_geom_torsion_site_symmetry_1
_geom_torsion_site_symmetry_2
_geom_torsion_site_symmetry_3
_geom_torsion_site_symmetry_4
_geom_torsion_publ_flag
O2 S1 O1 Sb1 -12.0 . . . . ?
O3 S1 O1 Sb1 -129.1 . . . . ?
O4 S1 O1 Sb1 110.3 . . . . ?
